data_7020576
loop_
_publ_author_name
'Jones, Michael W.'
'Baldwin, Jack E.'
'Cowley, Andrew R.'
'Dilworth, Jonathan R.'
'Karpov, Alexei'
'Smiljanic, Nicolas'
'Thompson, Amber L.'
'Adlington, Robert M.'

_publ_section_title
;
 Synthesis of new bulky bis(pyrazolyl)methane carboxylate
 (heteroscorpionate) ligands and their complexes with iron, manganese and
 nickel.
;
_journal_issue 46
_journal_name_full 'Dalton transactions (Cambridge, England : 2003)'
_journal_page_first 14068
_journal_page_last 14086
_journal_paper_doi 10.1039/c2dt31859h
_journal_volume 41
_journal_year 2012
_chemical_formula_moiety 'C64 H46 Fe1 N8 O4'
_chemical_formula_sum 'C64 H46 Fe N8 O4'
_chemical_formula_weight 1046.97
_chemical_melting_point ?
_space_group_IT_number 14
_symmetry_cell_setting monoclinic
_symmetry_space_group_name_Hall '-P 2ybc'
_symmetry_space_group_name_H-M 'P 1 21/c 1'
_atom_sites_solution_hydrogens difmap
_atom_sites_solution_primary other
_audit_creation_date 12-04-17
_audit_creation_method CRYSTALS_ver_14.40
_cell_angle_alpha 90
_cell_angle_beta 95.0494(6)
_cell_angle_gamma 90
_cell_formula_units_Z 2
_cell_length_a 13.8206(2)
_cell_length_b 12.3235(2)
_cell_length_c 15.5858(2)
_cell_measurement_reflns_used 6964
_cell_measurement_temperature 150
_cell_measurement_theta_max 29
_cell_measurement_theta_min 5
_cell_volume 2644.24(7)
_computing_cell_refinement 'DENZO/SCALEPACK (Otwinowski & Minor, 1997)'
_computing_data_collection 'COLLECT (Nonius, 2001).'
_computing_data_reduction 'DENZO/SCALEPACK (Otwinowski & Minor, 1997)'
_computing_molecular_graphics 'CAMERON (Watkin et al., 1996)'
_computing_publication_material 'CRYSTALS (Betteridge et al., 2003)'
_computing_structure_refinement 'CRYSTALS (Betteridge et al., 2003)'
_computing_structure_solution 'Superflip (Palatinus & Chapuis, 2007)'
_diffrn_ambient_temperature 150
_diffrn_measured_fraction_theta_full 0.994
_diffrn_measured_fraction_theta_max 0.991
_diffrn_measurement_device Area
_diffrn_measurement_device_type 'Nonius KappaCCD'
_diffrn_measurement_method \w
_diffrn_radiation_monochromator graphite
_diffrn_radiation_type 'Mo K\a'
_diffrn_radiation_wavelength 0.71073
_diffrn_reflns_av_R_equivalents 0.020
_diffrn_reflns_limit_h_max 18
_diffrn_reflns_limit_h_min -18
_diffrn_reflns_limit_k_max 16
_diffrn_reflns_limit_k_min -16
_diffrn_reflns_limit_l_max 20
_diffrn_reflns_limit_l_min -20
_diffrn_reflns_number 58363
_diffrn_reflns_theta_full 28.027
_diffrn_reflns_theta_max 28.599
_diffrn_reflns_theta_min 5.134
_diffrn_standards_number 0
_exptl_absorpt_coefficient_mu 0.344
_exptl_absorpt_correction_T_max 0.97
_exptl_absorpt_correction_T_min 0.92
_exptl_absorpt_correction_type multi-scan
_exptl_absorpt_process_details 'DENZO/SCALEPACK (Otwinowski & Minor, 1997)'
_exptl_crystal_colour clear_pale_green
_exptl_crystal_density_diffrn 1.315
_exptl_crystal_density_meas ?
_exptl_crystal_density_method 'not measured'
_exptl_crystal_description block
_exptl_crystal_F_000 1088
_exptl_crystal_size_max 0.200
_exptl_crystal_size_mid 0.180
_exptl_crystal_size_min 0.100
_refine_diff_density_max 0.40
_refine_diff_density_min -0.37
_refine_ls_extinction_method None
_refine_ls_goodness_of_fit_ref 0.9298
_refine_ls_hydrogen_treatment constr
_refine_ls_matrix_type full
_refine_ls_number_parameters 403
_refine_ls_number_reflns 6705
_refine_ls_number_restraints 256
_refine_ls_R_factor_all 0.0516
_refine_ls_R_factor_gt 0.0367
_refine_ls_shift/su_max 0.0034395
_refine_ls_shift/su_mean 0.0001825
_refine_ls_structure_factor_coef Fsqd
_refine_ls_weighting_details
;
Method, part 1, Chebychev polynomial, (Watkin, 1994, Prince, 1982)
[weight] = 1.0/[A~0~*T~0~(x)+A~1~*T~1~(x) ... +A~n-1~]*T~n-1~(x)]
where A~i~ are the Chebychev coefficients listed below and x= Fcalc/Fmax
Method = Robust Weighting (Prince, 1982)
W = [weight] * [1-(deltaF/6*sigmaF)^2^]^2^
A~i~ are:
17.8 26.3 12.6 3.22
;
_refine_ls_weighting_scheme calc
_refine_ls_wR_factor_all 0.0941
_refine_ls_wR_factor_gt 0.0800
_refine_ls_wR_factor_ref 0.0941
_reflns_limit_h_max 18
_reflns_limit_h_min -18
_reflns_limit_k_max 16
_reflns_limit_k_min 0
_reflns_limit_l_max 20
_reflns_limit_l_min 0
_reflns_number_gt 5355
_reflns_number_total 6705
_reflns_threshold_expression I>2.0\s(I)
_oxford_diffrn_Wilson_B_factor 2.22
_oxford_diffrn_Wilson_scale 4.88
_oxford_refine_ls_r_factor_ref 0.0516
_oxford_refine_ls_scale 0.4405(4)
_oxford_reflns_number_all 6705
_oxford_reflns_threshold_expression_ref I>-3.0\s(I)
_oxford_structure_analysis_title 014mwj12
_cod_data_source_file c2dt31859h.txt
_cod_data_source_block 15
_cod_depositor_comments
;
The following automatic conversions were performed:

'_chemical_melting_point' value 'not measured' was changed to '?' -
the value is undefined or not given.

'_atom_sites_solution_primary'
value 'Other' changed to 'other' according to
/home/saulius/struct/CIF-dictionaries/cif_core.dic dictionary named
'cif_core.dic' version 2.4.2 from 2011-04-26.

Automatic conversion script
Id: cif_fix_values 1891 2012-01-12 08:04:46Z andrius 

The following automatic conversions were performed:

'_exptl_crystal_density_meas' value 'not measured' was changed to '?'
- the value is perceived as not measured.

Automatic conversion script
Id: cif_fix_values 3008 2015-01-20 13:52:24Z robertas 
;
_cod_original_sg_symbol_H-M 'P 21/c '
_cod_original_formula_sum 'C64 H46 Fe1 N8 O4'
_cod_database_code 7020576

loop_
_symmetry_equiv_pos_as_xyz
x,y,z
-x,-y,-z
x,-y+1/2,z+1/2
-x,y+1/2,-z+1/2

loop_
_atom_site_label
_atom_site_type_symbol
_atom_site_fract_x
_atom_site_fract_y
_atom_site_fract_z
_atom_site_U_iso_or_equiv
_atom_site_occupancy
_atom_site_adp_type
_atom_site_refinement_flags_posn
_atom_site_disorder_assembly
_atom_site_disorder_group
Fe1 Fe 1.0000 0.0000 0.5000 0.0200 1.0000 Uani S . .
N1 N 0.87655(8) 0.20042(10) 0.52921(8) 0.0207 1.0000 Uani . . .
N2 N 0.97383(8) 0.17634(10) 0.53412(8) 0.0212 1.0000 Uani . . .
N3 N 0.81105(8) 0.08438(10) 0.41283(8) 0.0217 1.0000 Uani . . .
N4 N 0.89069(9) 0.02878(10) 0.38995(8) 0.0218 1.0000 Uani . . .
O1 O 0.88392(7) -0.03622(9) 0.56535(7) 0.0238 1.0000 Uani . . .
O2 O 0.74054(9) 0.01159(11) 0.60986(9) 0.0388 1.0000 Uani . . .
C1 C 0.80389(10) 0.11963(12) 0.50096(9) 0.0211 1.0000 Uani . . .
C2 C 0.80837(10) 0.02263(12) 0.56468(10) 0.0238 1.0000 Uani . . .
C3 C 1.01812(10) 0.26711(12) 0.56594(9) 0.0234 1.0000 Uani . . .
C4 C 0.94908(11) 0.34737(13) 0.58106(10) 0.0274 1.0000 Uani . . .
C5 C 0.85966(10) 0.30251(12) 0.55847(9) 0.0236 1.0000 Uani . . .
C6 C 1.12398(10) 0.27912(12) 0.58773(10) 0.0253 1.0000 Uani . . .
C7 C 1.15430(12) 0.34536(16) 0.65724(12) 0.0379 1.0000 Uani . . .
C8 C 1.25218(14) 0.35941(19) 0.68327(14) 0.0473 1.0000 Uani . . .
C9 C 1.32095(13) 0.30646(18) 0.64002(13) 0.0440 1.0000 Uani . . .
C10 C 1.29233(12) 0.24134(17) 0.57005(13) 0.0412 1.0000 Uani . . .
C11 C 1.19425(11) 0.22789(14) 0.54341(12) 0.0330 1.0000 Uani . . .
C12 C 0.76196(11) 0.34694(13) 0.56748(10) 0.0253 1.0000 Uani . . .
C13 C 0.73767(12) 0.44984(14) 0.53527(11) 0.0330 1.0000 Uani . . .
C14 C 0.64688(14) 0.49323(16) 0.54668(13) 0.0406 1.0000 Uani . . .
C15 C 0.58079(13) 0.43512(17) 0.58961(13) 0.0420 1.0000 Uani . . .
C16 C 0.60473(12) 0.33372(16) 0.62275(12) 0.0377 1.0000 Uani . . .
C17 C 0.69535(11) 0.28967(14) 0.61226(11) 0.0301 1.0000 Uani . . .
C18 C 0.86501(11) -0.00883(12) 0.31024(9) 0.0237 1.0000 Uani . . .
C19 C 0.76870(11) 0.01981(14) 0.28353(10) 0.0298 1.0000 Uani . . .
C20 C 0.73572(10) 0.07921(12) 0.34957(10) 0.0267 1.0000 Uani D . .
C21 C 0.93102(12) -0.07278(13) 0.26086(9) 0.0263 1.0000 Uani . . .
C22 C 1.03001(12) -0.05172(14) 0.26629(10) 0.0292 1.0000 Uani . . .
C23 C 1.09183(14) -0.11618(16) 0.22230(11) 0.0388 1.0000 Uani . . .
C24 C 1.05460(16) -0.20120(17) 0.17210(13) 0.0452 1.0000 Uani . . .
C25 C 0.95635(16) -0.22132(17) 0.16441(13) 0.0468 1.0000 Uani . . .
C26 C 0.89400(14) -0.15683(15) 0.20802(11) 0.0380 1.0000 Uani . . .
C27 C 0.6420(2) 0.1375(2) 0.3567(6) 0.0317 0.6024 Uani D 1 1
C28 C 0.5573(3) 0.0791(3) 0.3623(5) 0.0488 0.6024 Uani D 1 1
C29 C 0.4685(3) 0.1344(4) 0.3637(5) 0.0597 0.6024 Uani D 1 1
C30 C 0.4663(3) 0.2449(4) 0.3596(5) 0.0610 0.6024 Uani D 1 1
C31 C 0.5496(4) 0.3032(3) 0.3528(4) 0.0624 0.6024 Uani D 1 1
C32 C 0.6388(3) 0.2496(3) 0.3518(4) 0.0479 0.6024 Uani D 1 1
C33 C 0.6380(3) 0.1208(3) 0.3564(9) 0.0332 0.3976 Uani D 1 2
C34 C 0.5593(4) 0.0513(4) 0.3469(6) 0.0408 0.3976 Uani D 1 2
C35 C 0.4660(4) 0.0917(5) 0.3532(6) 0.0513 0.3976 Uani D 1 2
C36 C 0.4524(4) 0.2005(6) 0.3654(7) 0.0557 0.3976 Uani D 1 2
C37 C 0.5298(4) 0.2700(5) 0.3751(5) 0.0553 0.3976 Uani D 1 2
C38 C 0.6238(4) 0.2305(4) 0.3712(6) 0.0433 0.3976 Uani D 1 2
H11 H 0.7404 0.1550 0.5020 0.0243 1.0000 Uiso R . .
H41 H 0.9614 0.4184 0.6034 0.0338 1.0000 Uiso R . .
H71 H 1.1068 0.3818 0.6892 0.0460 1.0000 Uiso R . .
H81 H 1.2707 0.4038 0.7313 0.0573 1.0000 Uiso R . .
H91 H 1.3881 0.3143 0.6585 0.0536 1.0000 Uiso R . .
H101 H 1.3391 0.2051 0.5384 0.0499 1.0000 Uiso R . .
H111 H 1.1744 0.1830 0.4952 0.0397 1.0000 Uiso R . .
H131 H 0.7832 0.4895 0.5065 0.0409 1.0000 Uiso R . .
H141 H 0.6312 0.5644 0.5259 0.0496 1.0000 Uiso R . .
H151 H 0.5184 0.4645 0.5952 0.0505 1.0000 Uiso R . .
H161 H 0.5593 0.2945 0.6543 0.0459 1.0000 Uiso R . .
H171 H 0.7121 0.2197 0.6349 0.0362 1.0000 Uiso R . .
H191 H 0.7343 0.0057 0.2297 0.0366 1.0000 Uiso R . .
H221 H 1.0558 0.0069 0.2993 0.0358 1.0000 Uiso R . .
H231 H 1.1605 -0.1004 0.2269 0.0467 1.0000 Uiso R . .
H241 H 1.0979 -0.2460 0.1421 0.0544 1.0000 Uiso R . .
H251 H 0.9298 -0.2797 0.1297 0.0565 1.0000 Uiso R . .
H261 H 0.8268 -0.1705 0.2029 0.0448 1.0000 Uiso R . .
H281 H 0.5606 0.0018 0.3677 0.0533 0.6024 Uiso R 1 1
H291 H 0.4105 0.0967 0.3687 0.0695 0.6024 Uiso R 1 1
H301 H 0.4069 0.2821 0.3617 0.0709 0.6024 Uiso R 1 1
H311 H 0.5474 0.3801 0.3497 0.0731 0.6024 Uiso R 1 1
H321 H 0.6975 0.2900 0.3459 0.0602 0.6024 Uiso R 1 1
H341 H 0.5691 -0.0240 0.3354 0.0540 0.3976 Uiso R 1 2
H351 H 0.4130 0.0442 0.3495 0.0652 0.3976 Uiso R 1 2
H361 H 0.3893 0.2282 0.3680 0.0681 0.3976 Uiso R 1 2
H371 H 0.5198 0.3440 0.3858 0.0662 0.3976 Uiso R 1 2
H381 H 0.6779 0.2783 0.3792 0.0477 0.3976 Uiso R 1 2

loop_
_atom_site_aniso_label
_atom_site_aniso_U_11
_atom_site_aniso_U_22
_atom_site_aniso_U_33
_atom_site_aniso_U_23
_atom_site_aniso_U_13
_atom_site_aniso_U_12
Fe1 0.01778(13) 0.02070(13) 0.02169(13) 0.00029(11) 0.00300(10) 0.00131(11)
N1 0.0158(5) 0.0201(6) 0.0261(6) -0.0010(5) 0.0022(4) 0.0014(4)
N2 0.0158(5) 0.0230(6) 0.0249(6) 0.0004(5) 0.0020(4) 0.0011(4)
N3 0.0183(5) 0.0240(6) 0.0229(6) -0.0012(5) 0.0022(4) 0.0015(4)
N4 0.0203(5) 0.0227(6) 0.0227(6) -0.0007(4) 0.0032(4) 0.0020(4)
O1 0.0222(5) 0.0238(5) 0.0261(5) 0.0019(4) 0.0061(4) 0.0018(4)
O2 0.0298(6) 0.0426(7) 0.0468(7) 0.0136(6) 0.0186(5) 0.0037(5)
C1 0.0169(6) 0.0231(6) 0.0235(6) -0.0018(5) 0.0036(5) -0.0005(5)
C2 0.0211(6) 0.0251(7) 0.0255(7) -0.0008(5) 0.0044(5) -0.0024(5)
C3 0.0198(6) 0.0242(7) 0.0264(7) -0.0017(5) 0.0027(5) -0.0005(5)
C4 0.0237(7) 0.0235(7) 0.0349(8) -0.0038(6) 0.0025(6) 0.0012(6)
C5 0.0221(7) 0.0223(7) 0.0264(7) -0.0012(5) 0.0025(5) 0.0023(5)
C6 0.0197(6) 0.0253(7) 0.0311(7) 0.0013(6) 0.0026(5) -0.0018(5)
C7 0.0263(8) 0.0480(10) 0.0390(9) -0.0127(8) 0.0005(7) -0.0019(7)
C8 0.0291(9) 0.0625(13) 0.0490(11) -0.0171(10) -0.0046(8) -0.0067(9)
C9 0.0220(8) 0.0574(12) 0.0516(11) -0.0006(9) -0.0026(7) -0.0057(8)
C10 0.0216(8) 0.0470(10) 0.0556(11) -0.0044(9) 0.0061(7) 0.0008(7)
C11 0.0216(7) 0.0338(8) 0.0438(9) -0.0060(7) 0.0035(6) -0.0008(6)
C12 0.0217(7) 0.0264(7) 0.0275(7) -0.0039(6) 0.0004(5) 0.0045(5)
C13 0.0313(8) 0.0301(8) 0.0373(8) 0.0006(7) 0.0010(6) 0.0064(7)
C14 0.0383(9) 0.0347(9) 0.0475(10) 0.0004(8) -0.0036(8) 0.0166(8)
C15 0.0245(8) 0.0472(11) 0.0534(11) -0.0080(9) -0.0011(7) 0.0153(7)
C16 0.0241(8) 0.0425(10) 0.0470(10) -0.0068(8) 0.0062(7) 0.0047(7)
C17 0.0245(7) 0.0300(8) 0.0360(8) -0.0034(6) 0.0039(6) 0.0046(6)
C18 0.0250(7) 0.0244(7) 0.0218(6) 0.0002(5) 0.0024(5) -0.0005(6)
C19 0.0260(7) 0.0377(9) 0.0248(7) -0.0029(6) -0.0023(6) 0.0021(6)
C20 0.0207(7) 0.0319(8) 0.0270(7) -0.0001(6) -0.0010(5) 0.0005(6)
C21 0.0326(8) 0.0256(7) 0.0205(6) 0.0005(5) 0.0017(6) 0.0048(6)
C22 0.0325(8) 0.0317(8) 0.0242(7) -0.0039(6) 0.0058(6) 0.0017(6)
C23 0.0371(9) 0.0464(10) 0.0338(8) -0.0052(8) 0.0087(7) 0.0085(8)
C24 0.0556(12) 0.0424(10) 0.0391(9) -0.0105(8) 0.0132(8) 0.0133(9)
C25 0.0606(13) 0.0398(10) 0.0404(10) -0.0192(8) 0.0065(9) 0.0008(9)
C26 0.0421(10) 0.0372(9) 0.0345(9) -0.0096(7) 0.0020(7) -0.0019(8)
C27 0.0186(17) 0.0434(17) 0.032(2) -0.0053(18) -0.0028(16) 0.0049(13)
C28 0.0299(19) 0.062(2) 0.054(3) -0.006(2) 0.0039(17) -0.0005(17)
C29 0.0301(19) 0.078(3) 0.070(3) -0.012(3) 0.0010(18) 0.000(2)
C30 0.036(2) 0.078(3) 0.067(3) -0.021(3) -0.003(2) 0.022(2)
C31 0.052(2) 0.058(3) 0.077(3) -0.014(2) 0.004(2) 0.022(2)
C32 0.039(2) 0.0450(19) 0.060(3) -0.0076(19) 0.0044(18) 0.0147(16)
C33 0.027(3) 0.050(3) 0.022(3) -0.005(3) -0.001(2) 0.007(2)
C34 0.023(2) 0.068(3) 0.030(3) 0.000(3) -0.0003(18) -0.002(2)
C35 0.022(2) 0.086(5) 0.046(3) -0.006(3) 0.002(2) -0.003(3)
C36 0.025(3) 0.088(5) 0.052(3) -0.013(4) -0.006(2) 0.015(3)
C37 0.035(3) 0.074(4) 0.056(3) -0.013(3) -0.005(3) 0.024(3)
C38 0.027(2) 0.060(3) 0.041(3) -0.009(3) -0.005(2) 0.012(2)

loop_
_atom_type_symbol
_atom_type_scat_dispersion_real
_atom_type_scat_dispersion_imag
_atom_type_scat_Cromer_Mann_a1
_atom_type_scat_Cromer_Mann_b1
_atom_type_scat_Cromer_Mann_a2
_atom_type_scat_Cromer_Mann_b2
_atom_type_scat_Cromer_Mann_a3
_atom_type_scat_Cromer_Mann_b3
_atom_type_scat_Cromer_Mann_a4
_atom_type_scat_Cromer_Mann_b4
_atom_type_scat_Cromer_Mann_c
_atom_type_scat_source
C 0.0033 0.0016 2.3100 20.8439 1.0200 10.2075 1.5886 0.5687 0.8650 51.6512 0.2156 'International Tables Vol C 4.2.6.8 and 6.1.1.4'
H 0.0000 0.0000 0.4930 10.5109 0.3229 26.1257 0.1402 3.1424 0.0408 57.7998 0.0030 'International Tables Vol C 4.2.6.8 and 6.1.1.4'
N 0.0061 0.0033 12.2126 0.0057 3.1322 9.8933 2.0125 28.9975 1.1663 0.5826 -11.5290 'International Tables Vol C 4.2.6.8 and 6.1.1.4'
O 0.0106 0.0060 3.0485 13.2771 2.2868 5.7011 1.5463 0.3239 0.8670 32.9089 0.2508 'International Tables Vol C 4.2.6.8 and 6.1.1.4'
Fe 0.3463 0.8444 11.7695 4.7611 7.3573 0.3072 3.5222 15.3535 2.3045 76.8805 1.0369 'International Tables Vol C 4.2.6.8 and 6.1.1.4'

loop_
_geom_angle_atom_site_label_1
_geom_angle_site_symmetry_1
_geom_angle_atom_site_label_2
_geom_angle_atom_site_label_3
_geom_angle_site_symmetry_3
_geom_angle
_geom_angle_publ_flag
N4 2_756 Fe1 N2 2_756 85.20(4) yes
N4 2_756 Fe1 O1 2_756 84.73(4) yes
N2 2_756 Fe1 O1 2_756 86.77(4) yes
N4 2_756 Fe1 N2 . 94.80(4) yes
N2 2_756 Fe1 N2 . 179.995 yes
O1 2_756 Fe1 N2 . 93.23(4) yes
N4 2_756 Fe1 N4 . 179.995 yes
N2 2_756 Fe1 N4 . 94.80(4) yes
O1 2_756 Fe1 N4 . 95.27(4) yes
N2 . Fe1 N4 . 85.20(4) yes
N4 2_756 Fe1 O1 . 95.27(4) yes
N2 2_756 Fe1 O1 . 93.23(4) yes
O1 2_756 Fe1 O1 . 179.994 yes
N2 . Fe1 O1 . 86.77(4) yes
N4 . Fe1 O1 . 84.73(4) yes
N2 . N1 C1 . 121.04(11) yes
N2 . N1 C5 . 112.09(11) yes
C1 . N1 C5 . 126.74(12) yes
Fe1 . N2 N1 . 111.65(8) yes
Fe1 . N2 C3 . 143.36(10) yes
N1 . N2 C3 . 104.59(11) yes
N4 . N3 C1 . 121.26(11) yes
N4 . N3 C20 . 111.48(12) yes
C1 . N3 C20 . 125.70(12) yes
Fe1 . N4 N3 . 112.82(8) yes
Fe1 . N4 C18 . 140.18(10) yes
N3 . N4 C18 . 105.08(11) yes
Fe1 . O1 C2 . 123.86(9) yes
N1 . C1 N3 . 112.85(11) yes
N1 . C1 C2 . 110.24(11) yes
N3 . C1 C2 . 111.88(11) yes
N1 . C1 H11 . 106.6 no
N3 . C1 H11 . 106.5 no
C2 . C1 H11 . 108.5 no
C1 . C2 O1 . 115.55(12) yes
C1 . C2 O2 . 117.56(13) yes
O1 . C2 O2 . 126.87(14) yes
N2 . C3 C4 . 110.59(13) yes
N2 . C3 C6 . 125.10(13) yes
C4 . C3 C6 . 124.19(13) yes
C3 . C4 C5 . 106.41(13) yes
C3 . C4 H41 . 127.2 no
C5 . C4 H41 . 126.3 no
C4 . C5 N1 . 106.30(12) yes
C4 . C5 C12 . 129.62(14) yes
N1 . C5 C12 . 123.96(13) yes
C3 . C6 C7 . 117.47(14) yes
C3 . C6 C11 . 124.03(14) yes
C7 . C6 C11 . 118.49(14) yes
C6 . C7 C8 . 121.31(17) yes
C6 . C7 H71 . 120.0 no
C8 . C7 H71 . 118.6 no
C7 . C8 C9 . 119.64(18) yes
C7 . C8 H81 . 119.5 no
C9 . C8 H81 . 120.8 no
C8 . C9 C10 . 119.93(16) yes
C8 . C9 H91 . 120.0 no
C10 . C9 H91 . 120.1 no
C9 . C10 C11 . 120.50(17) yes
C9 . C10 H101 . 121.2 no
C11 . C10 H101 . 118.3 no
C10 . C11 C6 . 120.11(16) yes
C10 . C11 H111 . 120.6 no
C6 . C11 H111 . 119.3 no
C5 . C12 C13 . 119.79(14) yes
C5 . C12 C17 . 120.65(14) yes
C13 . C12 C17 . 119.46(14) yes
C12 . C13 C14 . 119.70(17) yes
C12 . C13 H131 . 119.6 no
C14 . C13 H131 . 120.7 no
C13 . C14 C15 . 120.42(17) yes
C13 . C14 H141 . 119.4 no
C15 . C14 H141 . 120.2 no
C14 . C15 C16 . 120.28(16) yes
C14 . C15 H151 . 119.6 no
C16 . C15 H151 . 120.1 no
C15 . C16 C17 . 119.91(17) yes
C15 . C16 H161 . 120.0 no
C17 . C16 H161 . 120.1 no
C12 . C17 C16 . 120.22(16) yes
C12 . C17 H171 . 119.6 no
C16 . C17 H171 . 120.2 no
N4 . C18 C19 . 110.71(13) yes
N4 . C18 C21 . 122.84(13) yes
C19 . C18 C21 . 126.44(13) yes
C18 . C19 C20 . 106.27(13) yes
C18 . C19 H191 . 127.4 no
C20 . C19 H191 . 126.2 no
C19 . C20 N3 . 106.42(13) yes
C19 . C20 C27 . 131.2(4) yes
N3 . C20 C27 . 122.2(4) yes
C19 . C20 N3 . 106.42(13) yes
C19 . C20 C33 . 127.8(5) yes
N3 . C20 C33 . 125.5(5) yes
C18 . C21 C22 . 121.38(14) yes
C18 . C21 C26 . 119.67(15) yes
C22 . C21 C26 . 118.95(15) yes
C21 . C22 C23 . 120.55(16) yes
C21 . C22 H221 . 120.1 no
C23 . C22 H221 . 119.3 no
C22 . C23 C24 . 119.91(18) yes
C22 . C23 H231 . 119.4 no
C24 . C23 H231 . 120.7 no
C23 . C24 C25 . 120.16(17) yes
C23 . C24 H241 . 119.6 no
C25 . C24 H241 . 120.3 no
C24 . C25 C26 . 120.22(18) yes
C24 . C25 H251 . 120.9 no
C26 . C25 H251 . 118.9 no
C25 . C26 C21 . 120.15(18) yes
C25 . C26 H261 . 120.4 no
C21 . C26 H261 . 119.5 no
C20 . C27 C28 . 119.95(6) yes
C20 . C27 C32 . 119.97(6) yes
C28 . C27 C32 . 119.93(6) yes
C27 . C28 C29 . 119.61(6) yes
C27 . C28 H281 . 119.3 no
C29 . C28 H281 . 121.1 no
C28 . C29 C30 . 119.96(6) yes
C28 . C29 H291 . 121.1 no
C30 . C29 H291 . 118.9 no
C29 . C30 C31 . 120.81(6) yes
C29 . C30 H301 . 119.9 no
C31 . C30 H301 . 119.3 no
C30 . C31 C32 . 120.02(6) yes
C30 . C31 H311 . 120.3 no
C32 . C31 H311 . 119.7 no
C31 . C32 C27 . 119.66(6) yes
C31 . C32 H321 . 120.5 no
C27 . C32 H321 . 119.9 no
C20 . C33 C34 . 119.97(6) yes
C20 . C33 C38 . 120.02(6) yes
C34 . C33 C38 . 120.00(5) yes
C33 . C34 C35 . 119.63(6) yes
C33 . C34 H341 . 119.9 no
C35 . C34 H341 . 120.5 no
C34 . C35 C36 . 119.97(6) yes
C34 . C35 H351 . 119.7 no
C36 . C35 H351 . 120.3 no
C35 . C36 C37 . 120.80(6) yes
C35 . C36 H361 . 120.1 no
C37 . C36 H361 . 119.1 no
C36 . C37 C38 . 119.95(6) yes
C36 . C37 H371 . 120.1 no
C38 . C37 H371 . 120.0 no
C37 . C38 C33 . 119.59(6) yes
C37 . C38 H381 . 120.2 no
C33 . C38 H381 . 120.2 no

loop_
_geom_bond_atom_site_label_1
_geom_bond_atom_site_label_2
_geom_bond_site_symmetry_2
_geom_bond_distance
_geom_bond_publ_flag
Fe1 N4 2_756 2.2122(12) yes
Fe1 N2 2_756 2.2737(12) yes
Fe1 O1 2_756 2.0243(10) yes
Fe1 N2 . 2.2737(12) yes
Fe1 N4 . 2.2122(12) yes
Fe1 O1 . 2.0243(10) yes
N1 N2 . 1.3724(15) yes
N1 C1 . 1.4546(18) yes
N1 C5 . 1.3652(18) yes
N2 C3 . 1.3486(18) yes
N3 N4 . 1.3702(16) yes
N3 C1 . 1.4522(18) yes
N3 C20 . 1.3709(18) yes
N4 C18 . 1.3441(18) yes
O1 C2 . 1.2707(18) yes
O2 C2 . 1.2285(18) yes
C1 C2 . 1.552(2) yes
C1 H11 . 0.981 no
C3 C4 . 1.409(2) yes
C3 C6 . 1.4799(19) yes
C4 C5 . 1.371(2) yes
C4 H41 . 0.951 no
C5 C12 . 1.4751(19) yes
C6 C7 . 1.391(2) yes
C6 C11 . 1.392(2) yes
C7 C8 . 1.388(2) yes
C7 H71 . 0.968 no
C8 C9 . 1.377(3) yes
C8 H81 . 0.944 no
C9 C10 . 1.383(3) yes
C9 H91 . 0.952 no
C10 C11 . 1.392(2) yes
C10 H101 . 0.958 no
C11 H111 . 0.954 no
C12 C13 . 1.394(2) yes
C12 C17 . 1.395(2) yes
C13 C14 . 1.390(2) yes
C13 H131 . 0.942 no
C14 C15 . 1.379(3) yes
C14 H141 . 0.954 no
C15 C16 . 1.381(3) yes
C15 H151 . 0.946 no
C16 C17 . 1.388(2) yes
C16 H161 . 0.961 no
C17 H171 . 0.953 no
C18 C19 . 1.404(2) yes
C18 C21 . 1.473(2) yes
C19 C20 . 1.373(2) yes
C19 H191 . 0.943 no
C20 C27 . 1.494(3) yes
C20 C33 . 1.457(5) yes
C21 C22 . 1.388(2) yes
C21 C26 . 1.392(2) yes
C22 C23 . 1.391(2) yes
C22 H221 . 0.939 no
C23 C24 . 1.380(3) yes
C23 H231 . 0.965 no
C24 C25 . 1.375(3) yes
C24 H241 . 0.964 no
C25 C26 . 1.392(3) yes
C25 H251 . 0.954 no
C26 H261 . 0.940 no
C27 C28 . 1.383(4) yes
C27 C32 . 1.384(4) yes
C28 C29 . 1.405(4) yes
C28 H281 . 0.957 no
C29 C30 . 1.364(4) yes
C29 H291 . 0.936 no
C30 C31 . 1.369(4) yes
C30 H301 . 0.943 no
C31 C32 . 1.399(4) yes
C31 H311 . 0.949 no
C32 H321 . 0.963 no
C33 C34 . 1.382(5) yes
C33 C38 . 1.388(5) yes
C34 C35 . 1.394(5) yes
C34 H341 . 0.957 no
C35 C36 . 1.369(5) yes
C35 H351 . 0.936 no
C36 C37 . 1.369(5) yes
C36 H361 . 0.940 no
C37 C38 . 1.393(5) yes
C37 H371 . 0.940 no
C38 H381 . 0.952 no

loop_
_geom_hbond_atom_site_label_D
_geom_hbond_atom_site_label_H
_geom_hbond_atom_site_label_A
_geom_hbond_site_symmetry_A
_geom_hbond_angle_DHA
_geom_hbond_distance_DH
_geom_hbond_distance_HA
_geom_hbond_distance_DA
_geom_hbond_publ_flag
C1 H11 C17 . 125.60 0.981 2.507 3.179(4) yes
C11 H111 O1 2_756 154.05 0.954 2.163 3.049(4) yes
C22 H221 O1 2_756 137.37 0.939 2.229 2.988(4) yes
C25 H251 O1 3_544 165.56 0.954 2.538 3.470(4) yes
C29 H291 O2 2_656 176.27 0.936 2.524 3.459(4) yes
C35 H291 O2 2_656 143.1 0.827 2.524 3.224(4) yes
C35 H351 O2 2_656 151.66 0.936 2.369 3.224(4) yes
